data_1569236
loop_
_publ_author_name
'Zars, Ethan'
'Gravogl, Lisa'
'Gau, Michael R.'
'Carroll, Patrick J.'
'Meyer, Karsten'
'Mindiola, Daniel J.'

_publ_section_title
;
 Isostructural bridging diferrous chalcogenide cores
 [Fe<sup>II</sup>(&#x3bc;-E)Fe<sup>II</sup>] (E = O, S, Se, Te) with
 decreasing antiferromagnetic coupling down the chalcogenide series.
;
_journal_issue 24
_journal_name_full 'Chemical science'
_journal_page_first 6770
_journal_page_last 6779
_journal_paper_doi 10.1039/d3sc01094e
_journal_volume 14
_journal_year 2023
_chemical_formula_moiety 'C47 H56 Fe N3 P S, C7 H8'
_chemical_formula_sum 'C54 H64 Fe N3 P S'
_chemical_formula_weight 873.96
_space_group_crystal_system monoclinic
_space_group_IT_number 14
_space_group_name_Hall '-P 2yn'
_space_group_name_H-M_alt 'P 1 21/n 1'
_atom_sites_solution_hydrogens geom
_atom_sites_solution_primary dual
_audit_creation_date 2022-01-14
_audit_creation_method
;
Olex2 1.3
(compiled 2020.11.12 svn.r5f609507 for OlexSys, GUI svn.r6408)
;
_audit_update_record
;
2023-02-16 deposited with the CCDC.	2023-05-25 downloaded from the CCDC.
;
_cell_angle_alpha 90
_cell_angle_beta 101.2200(10)
_cell_angle_gamma 90
_cell_formula_units_Z 4
_cell_length_a 9.82150(10)
_cell_length_b 24.9832(3)
_cell_length_c 19.1363(3)
_cell_measurement_reflns_used 80807
_cell_measurement_temperature 100
_cell_measurement_theta_max 27.51
_cell_measurement_theta_min 1.95
_cell_volume 4605.78(10)
_computing_cell_refinement 'CrysAlisPro 1.171.41.104a (Rigaku OD, 2021)'
_computing_data_collection 'CrysAlisPro 1.171.41.104a (Rigaku OD, 2021)'
_computing_data_reduction 'CrysAlisPro 1.171.41.104a (Rigaku OD, 2021)'
_computing_publication_material 'Olex2 1.3 (Dolomanov et al., 2009)'
_computing_structure_refinement 'SHELXL 2018/3 (Sheldrick, 2015)'
_computing_structure_solution 'SHELXT 2014/5 (Sheldrick, 2014)'
_diffrn_ambient_temperature 100
_diffrn_detector 'HPC area detector'
_diffrn_detector_area_resol_mean 10.0000
_diffrn_detector_type 'HyPix 3000HE'
_diffrn_measured_fraction_theta_full 1.000
_diffrn_measured_fraction_theta_max 1.000
_diffrn_measurement_details
;
List of Runs (angles in degrees, time in seconds):

  # Type    Start    End  Width  t~exp~   \w     \q     \k     \f   Frames
#--------------------------------------------------------------------------
  1  \w    -82.00   3.00   0.50   45.00    --  -14.00 -37.00 -90.00  170
  2  \w    -88.00   5.00   0.50   45.00    --  -14.00 -19.00 150.00  186
  3  \w    -22.00  15.00   0.50   45.00    --  -14.00 -80.00  91.52   74
  4  \w    -22.00  15.00   0.50   45.00    --  -14.00 -80.00-153.67   74
  5  \w    -22.00  15.00   0.50   45.00    --  -14.00 -80.00  64.57   74
  6  \w    -22.00  15.00   0.50   45.00    --  -14.00 -80.00 156.22   74
  7  \w    -82.00   3.00   0.50   45.00    --  -14.00 -37.00-180.00  170
  8  \w    -29.00   8.00   0.50   45.00    --  -14.00 -57.00  60.00   74
  9  \w    -22.00  11.00   0.50   45.00    --  -14.00 -80.00 -59.09   66
 10  \w    -20.00   5.00   0.50   45.00    --  -14.00 -80.00 -98.58   50
 11  \w    -26.00   3.00   0.50   45.00    --  -14.00  37.00  90.00   58
 12  \w      7.00  54.00   0.50   45.00    --  -14.00  37.00  90.00   94
 13  \w    -22.00  14.00   0.50   45.00    --  -14.00 -79.00 -19.17   72
 14  \w    -21.00   5.00   0.50   45.00    --  -14.00 -80.00-126.15   52
 15  \w    -22.00   5.00   0.50   45.00    --  -14.00 -80.00  31.62   54
 16  \w    -22.00   3.00   0.50   45.00    --  -14.00 -80.00 -62.97   50
 17  \w    -58.00   3.00   0.50   45.00    --   14.70 -19.00 -60.00  122
 18  \w      3.00  29.00   0.50   45.00    --   14.70  37.00-120.00   52
 19  \w     -7.00  49.00   0.50   45.00    --   14.70  57.00 -60.00  112
 20  \w    -58.00   3.00   0.50   45.00    --   14.70 -19.00  30.00  122
 21  \w    -27.00  38.00   0.50   45.00    --   14.70 -75.00  62.61  130
 22  \w    -51.00  19.00   0.50   45.00    --   14.70 -37.00 150.00  140
 23  \w     -7.00  57.00   0.50   45.00    --   14.70  57.00-120.00  128
 24  \w     -7.00  19.00   0.50   45.00    --   14.70  79.00 152.53   52
 25  \w    -53.00 -17.00   0.50   45.00    --   14.70 -19.00-180.00   72
 26  \w     -8.00  23.00   0.50   45.00    --   14.70  57.00  60.00   62
 27  \w     33.00  83.00   0.50   45.00    --   14.70  37.00-120.00  100
 28  \w     -7.00  25.00   0.50   45.00    --   14.70  77.00 -30.00   64
 29  \w    -46.00  21.00   0.50   45.00    --   14.70 -37.00 -90.00  134
 30  \w     -4.00  22.00   0.50   45.00    --   14.70 -76.00   6.01   52
 31  \w    -23.00  34.00   0.50   45.00    --   14.70 -76.00  24.41  114
 32  \w    -45.00   3.00   0.50   45.00    --   14.70 -19.00 -90.00   96
 33  \w      5.00  37.00   0.50   45.00    --   14.70 -57.00 -90.00   64
 34  \w    -53.00  -5.00   0.50   45.00    --   14.70 -57.00 -90.00   96
 35  \w    -13.00  25.00   0.50   45.00    --   14.70  77.00 -90.00   76
 36  \w    -59.00 -20.00   0.50   45.00    --   14.70 -19.00 120.00   78
 37  \w    -22.00  25.00   0.50   45.00    --   14.70 -79.00 141.23   94
 38  \w     -9.00  20.00   0.50   45.00    --   14.70  80.00  36.07   58
 39  \w     -6.00  29.00   0.50   45.00    --   14.70  57.00 120.00   70
 40  \w     34.00  59.00   0.50   45.00    --   14.70  57.00 120.00   50
 41  \w    -14.00  21.00   0.50   45.00    --   14.70  80.00-141.12   70
 42  \w    -14.00  14.00   0.50   45.00    --   14.70  80.00 131.65   56
 43  \w     -6.00  20.00   0.50   45.00    --   14.70  77.00-150.00   52
 44  \w    -39.00   3.00   0.50   45.00    --   14.70 -19.00 -30.00   84
 45  \w    -37.00   5.00   0.50   45.00    --   14.70 -19.00  60.00   84
;
_diffrn_measurement_device '\k-geometry diffractometer'
_diffrn_measurement_device_type 'Rigaku XtaLAB Synergy-i'
_diffrn_measurement_method '\w scans'
_diffrn_orient_matrix_type 'CrysAlisPro convention (1999,Acta A55,543-557)'
_diffrn_orient_matrix_UB_11 0.0171817000
_diffrn_orient_matrix_UB_12 -0.0248876000
_diffrn_orient_matrix_UB_13 -0.0138524000
_diffrn_orient_matrix_UB_21 -0.0712629000
_diffrn_orient_matrix_UB_22 -0.0047888000
_diffrn_orient_matrix_UB_23 -0.0140510000
_diffrn_orient_matrix_UB_31 0.0068815000
_diffrn_orient_matrix_UB_32 0.0127937000
_diffrn_orient_matrix_UB_33 -0.0322284000
_diffrn_radiation_monochromator mirror
_diffrn_radiation_probe x-ray
_diffrn_radiation_type MoK\a
_diffrn_radiation_wavelength 0.71073
_diffrn_reflns_av_R_equivalents 0.0574
_diffrn_reflns_av_unetI/netI 0.0308
_diffrn_reflns_Laue_measured_fraction_full 1.000
_diffrn_reflns_Laue_measured_fraction_max 1.000
_diffrn_reflns_limit_h_max 12
_diffrn_reflns_limit_h_min -12
_diffrn_reflns_limit_k_max 32
_diffrn_reflns_limit_k_min -32
_diffrn_reflns_limit_l_max 24
_diffrn_reflns_limit_l_min -24
_diffrn_reflns_number 145777
_diffrn_reflns_point_group_measured_fraction_full 1.000
_diffrn_reflns_point_group_measured_fraction_max 1.000
_diffrn_reflns_theta_full 25.242
_diffrn_reflns_theta_max 27.484
_diffrn_reflns_theta_min 1.958
_diffrn_source 'micro-focus sealed X-ray tube'
_diffrn_source_type 'PhotonJet (Mo) X-ray Source'
_exptl_absorpt_coefficient_mu 0.447
_exptl_absorpt_correction_T_max 1.0000
_exptl_absorpt_correction_T_min 0.3360
_exptl_absorpt_correction_type multi-scan
_exptl_absorpt_process_details 'SCALE3 ABSPACK'
_exptl_crystal_colour red
_exptl_crystal_density_diffrn 1.260
_exptl_crystal_description needle
_exptl_crystal_F_000 1864
_exptl_crystal_size_max 0.49
_exptl_crystal_size_mid 0.21
_exptl_crystal_size_min 0.06
_refine_diff_density_max 1.638
_refine_diff_density_min -1.275
_refine_diff_density_rms 0.087
_refine_ls_extinction_method none
_refine_ls_goodness_of_fit_ref 1.028
_refine_ls_hydrogen_treatment constr
_refine_ls_matrix_type full
_refine_ls_number_parameters 575
_refine_ls_number_reflns 10564
_refine_ls_number_restraints 204
_refine_ls_restrained_S_all 1.045
_refine_ls_R_factor_all 0.0656
_refine_ls_R_factor_gt 0.0553
_refine_ls_shift/su_max 0.001
_refine_ls_shift/su_mean 0.000
_refine_ls_structure_factor_coef Fsqd
_refine_ls_weighting_details 'w=1/[\s^2^(Fo^2^)+(0.0790P)^2^+8.4907P] where P=(Fo^2^+2Fc^2^)/3'
_refine_ls_weighting_scheme calc
_refine_ls_wR_factor_gt 0.1529
_refine_ls_wR_factor_ref 0.1590
_reflns_number_gt 8949
_reflns_number_total 10564
_reflns_threshold_expression 'I > 2\s(I)'
_cod_data_source_file d3sc01094e2.cif
_cod_data_source_block 9799_1-S-Ph
_cod_depositor_comments 'Adding full bibliography for 1569232--1569239.cif.'
_cod_database_code 1569236
_shelx_shelxl_version_number 2018/3
_olex2_submission_special_instructions 'No special instructions were received'
_oxdiff_exptl_absorpt_empirical_details
;
Empirical correction (ABSPACK) includes:
- Absorption correction using spherical harmonics
- Frame scaling
;
_oxdiff_exptl_absorpt_empirical_full_max 1.875
_oxdiff_exptl_absorpt_empirical_full_min 0.462

loop_
_space_group_symop_operation_xyz
'x, y, z'
'-x+1/2, y+1/2, -z+1/2'
'-x, -y, -z'
'x-1/2, -y-1/2, z-1/2'

loop_
_atom_site_label
_atom_site_type_symbol
_atom_site_fract_x
_atom_site_fract_y
_atom_site_fract_z
_atom_site_U_iso_or_equiv
_atom_site_adp_type
_atom_site_occupancy
_atom_site_site_symmetry_order
_atom_site_calc_flag
_atom_site_refinement_flags_posn
_atom_site_refinement_flags_adp
_atom_site_refinement_flags_occupancy
_atom_site_disorder_assembly
_atom_site_disorder_group
Fe1 Fe 0.14511(4) 0.51782(2) 0.20091(2) 0.01851(11) Uani 1 1 d . . . . .
S1 S 0.35281(6) 0.49747(2) 0.29283(3) 0.01278(13) Uani 1 1 d . . . . .
P1 P 0.35436(7) 0.42191(3) 0.33294(3) 0.01856(15) Uani 1 1 d . . . . .
N1 N -0.0388(2) 0.49070(8) 0.22078(11) 0.0181(4) Uani 1 1 d . . . . .
N2 N 0.0980(2) 0.46124(8) 0.12574(11) 0.0186(4) Uani 1 1 d . . . . .
N3 N 0.0746(2) 0.58448(8) 0.24190(12) 0.0192(4) Uani 1 1 d . . . . .
C1 C -0.0925(3) 0.44636(10) 0.18583(13) 0.0181(5) Uani 1 1 d . . . . .
C2 C -0.2260(3) 0.43029(10) 0.19242(14) 0.0211(5) Uani 1 1 d . . . . .
H2 H -0.265302 0.398153 0.170776 0.025 Uiso 1 1 calc R U . . .
C3 C -0.2996(3) 0.46221(11) 0.23111(15) 0.0237(5) Uani 1 1 d . . . . .
H3 H -0.389826 0.451389 0.236259 0.028 Uiso 1 1 calc R U . . .
C4 C -0.2450(3) 0.50974(11) 0.26272(15) 0.0242(5) Uani 1 1 d . . . . .
H4 H -0.297875 0.531970 0.287659 0.029 Uiso 1 1 calc R U . . .
C5 C -0.1095(3) 0.52385(10) 0.25665(14) 0.0199(5) Uani 1 1 d . . . . .
C6 C -0.0324(3) 0.57340(10) 0.27876(14) 0.0205(5) Uani 1 1 d . . . . .
C7 C -0.0423(3) 0.61527(10) 0.32652(14) 0.0204(5) Uani 1 1 d . . . . .
C8 C 0.0601(3) 0.65275(10) 0.31621(14) 0.0217(5) Uani 1 1 d . . . . .
H8 H 0.079041 0.685848 0.340604 0.026 Uiso 1 1 calc R U . . .
C9 C 0.1279(3) 0.63311(10) 0.26471(14) 0.0194(5) Uani 1 1 d . . . . .
C10 C -0.1356(3) 0.62174(11) 0.38121(15) 0.0253(6) Uani 1 1 d . . . . .
C11 C -0.1399(3) 0.57031(11) 0.42470(16) 0.0309(6) Uani 1 1 d . . . . .
H11a H -0.046478 0.562208 0.451368 0.046 Uiso 1 1 calc R U . . .
H11b H -0.172922 0.540580 0.392434 0.046 Uiso 1 1 calc R U . . .
H11c H -0.202920 0.575326 0.458052 0.046 Uiso 1 1 calc R U . . .
C12 C -0.2830(3) 0.63858(13) 0.34437(17) 0.0339(7) Uani 1 1 d . . . . .
H12a H -0.323265 0.610865 0.310310 0.051 Uiso 1 1 calc R U . . .
H12b H -0.278519 0.672465 0.319114 0.051 Uiso 1 1 calc R U . . .
H12c H -0.340945 0.643120 0.380247 0.051 Uiso 1 1 calc R U . . .
C13 C -0.0790(4) 0.66627(12) 0.43455(16) 0.0362(7) Uani 1 1 d . . . . .
H13a H -0.136486 0.668724 0.470953 0.054 Uiso 1 1 calc R U . . .
H13b H -0.081453 0.700507 0.409335 0.054 Uiso 1 1 calc R U . . .
H13c H 0.016854 0.657956 0.457340 0.054 Uiso 1 1 calc R U . . .
C14 C 0.2399(3) 0.65997(10) 0.23198(15) 0.0221(5) Uani 1 1 d . . . . .
C15 C 0.3668(4) 0.62468(16) 0.2389(3) 0.0605(12) Uani 1 1 d . . . . .
H15a H 0.391988 0.611284 0.287838 0.091 Uiso 1 1 calc R U . . .
H15b H 0.444157 0.645467 0.227379 0.091 Uiso 1 1 calc R U . . .
H15c H 0.346573 0.594408 0.205936 0.091 Uiso 1 1 calc R U . . .
C16 C 0.2838(6) 0.71224(18) 0.2705(3) 0.0788(17) Uani 1 1 d . . . . .
H16a H 0.203436 0.736140 0.265971 0.118 Uiso 1 1 calc R U . . .
H16b H 0.355964 0.729314 0.249298 0.118 Uiso 1 1 calc R U . . .
H16c H 0.320270 0.704962 0.320966 0.118 Uiso 1 1 calc R U . . .
C17 C 0.1841(4) 0.6723(2) 0.1543(2) 0.0604(12) Uani 1 1 d . . . . .
H17a H 0.142775 0.639925 0.130136 0.091 Uiso 1 1 calc R U . . .
H17b H 0.260054 0.684644 0.131883 0.091 Uiso 1 1 calc R U . . .
H17c H 0.113298 0.700359 0.150607 0.091 Uiso 1 1 calc R U . . .
C18 C -0.0035(3) 0.42511(10) 0.13879(13) 0.0175(5) Uani 1 1 d . . . . .
C19 C -0.0047(3) 0.38004(10) 0.09483(13) 0.0192(5) Uani 1 1 d . . . . .
C20 C 0.0955(3) 0.39073(11) 0.05253(14) 0.0233(5) Uani 1 1 d . . . . .
H20 H 0.117940 0.368052 0.016558 0.028 Uiso 1 1 calc R U . . .
C21 C 0.1553(3) 0.44016(10) 0.07276(14) 0.0215(5) Uani 1 1 d . . . . .
C22 C -0.0889(3) 0.32839(10) 0.09091(14) 0.0222(5) Uani 1 1 d . . . . .
C23 C -0.0219(3) 0.28472(11) 0.05219(17) 0.0332(7) Uani 1 1 d . . . . .
H23a H 0.074823 0.279618 0.076215 0.050 Uiso 1 1 calc R U . . .
H23b H -0.024897 0.295628 0.002722 0.050 Uiso 1 1 calc R U . . .
H23c H -0.072940 0.251085 0.052943 0.050 Uiso 1 1 calc R U . . .
C24 C -0.2371(3) 0.33694(13) 0.04862(16) 0.0312(6) Uani 1 1 d . . . . .
H24a H -0.290783 0.303929 0.049204 0.047 Uiso 1 1 calc R U . . .
H24b H -0.233582 0.346376 -0.000703 0.047 Uiso 1 1 calc R U . . .
H24c H -0.281517 0.365976 0.070382 0.047 Uiso 1 1 calc R U . . .
C25 C -0.0898(3) 0.30717(11) 0.16623(15) 0.0258(6) Uani 1 1 d . . . . .
H25a H -0.145741 0.274472 0.162986 0.039 Uiso 1 1 calc R U . . .
H25b H -0.129573 0.334304 0.193336 0.039 Uiso 1 1 calc R U . . .
H25c H 0.005520 0.299222 0.190375 0.039 Uiso 1 1 calc R U . . .
C26 C 0.2637(3) 0.46967(11) 0.04050(15) 0.0261(6) Uani 1 1 d . U . . .
C27 C 0.2156(10) 0.4734(5) -0.0379(5) 0.069(3) Uani 0.666(11) 1 d . U P A 1
H27a H 0.197087 0.437403 -0.057818 0.103 Uiso 0.666(11) 1 calc R U P A 1
H27b H 0.287570 0.490531 -0.059165 0.103 Uiso 0.666(11) 1 calc R U P A 1
H27c H 0.130337 0.494762 -0.048457 0.103 Uiso 0.666(11) 1 calc R U P A 1
C28 C 0.4042(5) 0.4381(2) 0.0559(4) 0.0348(13) Uani 0.666(11) 1 d . U P A 1
H28a H 0.435992 0.434312 0.107437 0.052 Uiso 0.666(11) 1 calc R U P A 1
H28b H 0.474053 0.457622 0.035737 0.052 Uiso 0.666(11) 1 calc R U P A 1
H28c H 0.390449 0.402503 0.034017 0.052 Uiso 0.666(11) 1 calc R U P A 1
C29 C 0.2986(10) 0.5240(2) 0.0753(6) 0.067(3) Uani 0.666(11) 1 d . U P A 1
H29a H 0.215608 0.546692 0.066661 0.100 Uiso 0.666(11) 1 calc R U P A 1
H29b H 0.371862 0.541019 0.054861 0.100 Uiso 0.666(11) 1 calc R U P A 1
H29c H 0.330791 0.519307 0.126672 0.100 Uiso 0.666(11) 1 calc R U P A 1
C27A C 0.255(2) 0.4515(8) -0.0375(10) 0.064(5) Uani 0.334(11) 1 d . U P A 2
H27Aa H 0.281564 0.413731 -0.038282 0.095 Uiso 0.334(11) 1 calc R U P A 2
H27Ab H 0.317155 0.473282 -0.059791 0.095 Uiso 0.334(11) 1 calc R U P A 2
H27Ac H 0.159079 0.455793 -0.063776 0.095 Uiso 0.334(11) 1 calc R U P A 2
C28A C 0.3992(12) 0.4660(8) 0.0856(9) 0.056(4) Uani 0.334(11) 1 d . U P A 2
H28Aa H 0.395003 0.479507 0.133209 0.084 Uiso 0.334(11) 1 calc R U P A 2
H28Ab H 0.465387 0.487440 0.065199 0.084 Uiso 0.334(11) 1 calc R U P A 2
H28Ac H 0.429442 0.428539 0.089052 0.084 Uiso 0.334(11) 1 calc R U P A 2
C29A C 0.2198(15) 0.5303(4) 0.0315(9) 0.046(3) Uani 0.334(11) 1 d . U P A 2
H29Aa H 0.127932 0.533002 0.000579 0.068 Uiso 0.334(11) 1 calc R U P A 2
H29Ab H 0.287631 0.549925 0.010059 0.068 Uiso 0.334(11) 1 calc R U P A 2
H29Ac H 0.216350 0.545607 0.078268 0.068 Uiso 0.334(11) 1 calc R U P A 2
C30 C 0.4146(3) 0.37295(10) 0.27657(14) 0.0208(5) Uani 1 1 d . . . . .
C31 C 0.3348(3) 0.36286(11) 0.20913(15) 0.0249(5) Uani 1 1 d . . . . .
H31 H 0.246656 0.379417 0.194931 0.030 Uiso 1 1 calc R U . . .
C32 C 0.3847(3) 0.32855(11) 0.16299(16) 0.0294(6) Uani 1 1 d . . . . .
H32 H 0.330858 0.321723 0.116982 0.035 Uiso 1 1 calc R U . . .
C33 C 0.5133(3) 0.30412(11) 0.18395(17) 0.0297(6) Uani 1 1 d . . . . .
H33 H 0.547378 0.280838 0.152034 0.036 Uiso 1 1 calc R U . . .
C34 C 0.5917(3) 0.31346(11) 0.25067(17) 0.0300(6) Uani 1 1 d . . . . .
H34 H 0.679188 0.296415 0.264801 0.036 Uiso 1 1 calc R U . . .
C35 C 0.5428(3) 0.34786(11) 0.29749(16) 0.0264(6) Uani 1 1 d . . . . .
H35 H 0.596769 0.354216 0.343595 0.032 Uiso 1 1 calc R U . . .
C36 C 0.4757(3) 0.41987(11) 0.41772(14) 0.0222(5) Uani 1 1 d . . . . .
C37 C 0.5793(3) 0.45822(12) 0.43391(15) 0.0294(6) Uani 1 1 d . . . . .
H37 H 0.583149 0.487131 0.402107 0.035 Uiso 1 1 calc R U . . .
C38 C 0.6775(3) 0.45426(13) 0.49689(16) 0.0338(7) Uani 1 1 d . . . . .
H38 H 0.747908 0.480683 0.507978 0.041 Uiso 1 1 calc R U . . .
C39 C 0.6734(3) 0.41223(14) 0.54340(16) 0.0331(7) Uani 1 1 d . . . . .
H39 H 0.739880 0.409949 0.586573 0.040 Uiso 1 1 calc R U . . .
C40 C 0.5706(4) 0.37316(15) 0.52635(18) 0.0432(8) Uani 1 1 d . . . . .
H40 H 0.568691 0.343693 0.557530 0.052 Uiso 1 1 calc R U . . .
C41 C 0.4716(3) 0.37706(14) 0.46441(17) 0.0380(7) Uani 1 1 d . . . . .
H41 H 0.400921 0.350717 0.453556 0.046 Uiso 1 1 calc R U . . .
C42 C 0.1883(3) 0.39865(11) 0.34835(14) 0.0212(5) Uani 1 1 d . . . . .
C43 C 0.1572(3) 0.34403(11) 0.34459(15) 0.0270(6) Uani 1 1 d . . . . .
H43 H 0.221159 0.319147 0.331726 0.032 Uiso 1 1 calc R U . . .
C44 C 0.0323(3) 0.32637(13) 0.35976(16) 0.0320(6) Uani 1 1 d . . . . .
H44 H 0.010538 0.289283 0.357396 0.038 Uiso 1 1 calc R U . . .
C45 C -0.0606(3) 0.36269(14) 0.37831(16) 0.0331(7) Uani 1 1 d . . . . .
H45 H -0.145845 0.350409 0.388869 0.040 Uiso 1 1 calc R U . . .
C46 C -0.0304(3) 0.41683(13) 0.38164(16) 0.0319(6) Uani 1 1 d . . . . .
H46 H -0.095122 0.441533 0.394187 0.038 Uiso 1 1 calc R U . . .
C47 C 0.0941(3) 0.43511(12) 0.36671(14) 0.0253(6) Uani 1 1 d . . . . .
H47 H 0.114953 0.472278 0.369003 0.030 Uiso 1 1 calc R U . . .
C48 C 0.7850(2) 0.24246(8) 0.45489(11) 0.0448(8) Uani 1 1 d G U . . .
H48 H 0.771695 0.271185 0.485382 0.054 Uiso 0.5 1 calc R U P B 2
C49 C 0.67940(18) 0.22748(10) 0.39914(12) 0.0461(8) Uani 1 1 d G U . D .
H49 H 0.593274 0.245988 0.391274 0.055 Uiso 1 1 calc R U . . .
C50 C 0.69962(19) 0.18539(10) 0.35480(11) 0.0506(9) Uani 1 1 d G U . D .
H50 H 0.626729 0.175438 0.316714 0.061 Uiso 1 1 calc R U . . .
C51 C 0.8242(2) 0.15763(9) 0.36510(12) 0.0504(8) Uani 1 1 d G U . D .
H51 H 0.837410 0.128808 0.334730 0.060 Uiso 0.5 1 calc R U P C 1
C52 C 0.92940(18) 0.17318(9) 0.42116(13) 0.0465(8) Uani 1 1 d G U . D .
H52 H 1.015654 0.154761 0.429016 0.056 Uiso 1 1 calc R U . . .
C53 C 0.91032(19) 0.21511(10) 0.46573(11) 0.0470(8) Uani 1 1 d G U . D .
H53 H 0.983209 0.225147 0.503769 0.056 Uiso 1 1 calc R U . . .
C54 C 0.7675(4) 0.28676(12) 0.50529(18) 0.113(3) Uani 0.5 1 d G U P D 1
H54a H 0.853557 0.291060 0.540625 0.169 Uiso 0.5 1 calc R U P D 1
H54b H 0.746324 0.320195 0.478607 0.169 Uiso 0.5 1 calc R U P D 1
H54c H 0.691265 0.277975 0.529563 0.169 Uiso 0.5 1 calc R U P D 1
C54' C 0.8441(4) 0.11143(13) 0.31810(19) 0.125(4) Uani 0.5 1 d G U P D 2
H54a' H 0.937812 0.096866 0.333206 0.187 Uiso 0.5 1 calc R U P D 2
H54b' H 0.775596 0.083553 0.321755 0.187 Uiso 0.5 1 calc R U P D 2
H54c' H 0.831720 0.123677 0.268613 0.187 Uiso 0.5 1 calc R U P D 2

loop_
_atom_site_aniso_label
_atom_site_aniso_U_11
_atom_site_aniso_U_22
_atom_site_aniso_U_33
_atom_site_aniso_U_23
_atom_site_aniso_U_13
_atom_site_aniso_U_12
Fe1 0.01636(19) 0.01456(18) 0.0261(2) -0.00177(13) 0.00788(14) -0.00131(13)
S1 0.0104(3) 0.0107(2) 0.0166(3) 0.0011(2) 0.0011(2) 0.00138(19)
P1 0.0177(3) 0.0176(3) 0.0211(3) 0.0010(2) 0.0055(2) 0.0002(2)
N1 0.0166(10) 0.0169(10) 0.0215(10) -0.0002(8) 0.0053(8) -0.0014(8)
N2 0.0182(10) 0.0167(10) 0.0219(10) 0.0010(8) 0.0066(8) 0.0001(8)
N3 0.0168(10) 0.0158(10) 0.0257(11) 0.0000(8) 0.0057(8) -0.0008(8)
C1 0.0179(12) 0.0164(11) 0.0205(12) 0.0019(9) 0.0054(9) -0.0003(9)
C2 0.0202(12) 0.0178(11) 0.0259(13) -0.0002(10) 0.0061(10) -0.0050(9)
C3 0.0172(12) 0.0258(13) 0.0299(14) 0.0010(11) 0.0086(10) -0.0034(10)
C4 0.0224(13) 0.0218(12) 0.0311(14) -0.0023(11) 0.0123(11) -0.0003(10)
C5 0.0188(12) 0.0184(11) 0.0235(12) -0.0008(9) 0.0066(10) 0.0004(9)
C6 0.0182(12) 0.0189(12) 0.0255(13) 0.0016(10) 0.0069(10) 0.0006(9)
C7 0.0235(13) 0.0169(11) 0.0209(12) -0.0005(9) 0.0045(10) 0.0022(10)
C8 0.0263(13) 0.0161(11) 0.0214(12) -0.0004(9) 0.0014(10) -0.0006(10)
C9 0.0195(12) 0.0146(11) 0.0227(12) 0.0011(9) 0.0006(10) 0.0003(9)
C10 0.0320(15) 0.0215(12) 0.0246(13) -0.0013(10) 0.0112(11) 0.0012(11)
C11 0.0412(17) 0.0253(14) 0.0290(15) 0.0008(11) 0.0134(13) -0.0024(12)
C12 0.0330(16) 0.0336(15) 0.0389(17) -0.0023(13) 0.0168(13) 0.0105(13)
C13 0.058(2) 0.0280(15) 0.0269(15) -0.0052(12) 0.0179(14) -0.0061(14)
C14 0.0213(13) 0.0165(11) 0.0283(13) 0.0005(10) 0.0045(10) -0.0041(10)
C15 0.0342(19) 0.047(2) 0.107(4) 0.031(2) 0.030(2) 0.0077(16)
C16 0.109(4) 0.055(3) 0.091(3) -0.036(2) 0.064(3) -0.054(3)
C17 0.037(2) 0.093(3) 0.050(2) 0.033(2) 0.0064(17) -0.014(2)
C18 0.0164(11) 0.0167(11) 0.0200(12) 0.0020(9) 0.0045(9) -0.0015(9)
C19 0.0208(12) 0.0193(11) 0.0175(11) -0.0007(9) 0.0040(9) -0.0017(9)
C20 0.0270(14) 0.0232(13) 0.0214(13) -0.0017(10) 0.0089(11) -0.0010(10)
C21 0.0235(13) 0.0210(12) 0.0216(12) 0.0025(10) 0.0087(10) 0.0005(10)
C22 0.0249(13) 0.0199(12) 0.0220(12) -0.0027(10) 0.0052(10) -0.0041(10)
C23 0.0419(17) 0.0223(13) 0.0387(17) -0.0098(12) 0.0164(14) -0.0073(12)
C24 0.0278(15) 0.0358(16) 0.0288(15) -0.0036(12) 0.0022(12) -0.0093(12)
C25 0.0303(14) 0.0189(12) 0.0298(14) 0.0026(10) 0.0094(12) -0.0012(10)
C26 0.0257(13) 0.0271(13) 0.0290(13) 0.0033(11) 0.0141(11) -0.0013(11)
C27 0.039(4) 0.128(9) 0.039(3) 0.044(4) 0.005(3) -0.019(4)
C28 0.023(2) 0.039(3) 0.046(3) 0.015(2) 0.016(2) 0.0006(19)
C29 0.085(6) 0.030(3) 0.109(6) -0.016(3) 0.079(5) -0.021(3)
C27A 0.081(12) 0.078(10) 0.045(5) -0.028(6) 0.044(5) -0.051(8)
C28A 0.028(4) 0.082(10) 0.058(6) 0.038(7) 0.007(4) -0.005(5)
C29A 0.045(6) 0.028(3) 0.076(8) 0.015(4) 0.043(6) 0.000(4)
C30 0.0232(13) 0.0159(11) 0.0252(13) 0.0030(10) 0.0095(10) 0.0000(9)
C31 0.0291(14) 0.0207(12) 0.0259(13) 0.0016(10) 0.0074(11) 0.0027(10)
C32 0.0344(16) 0.0240(13) 0.0311(15) -0.0033(11) 0.0099(12) -0.0014(12)
C33 0.0342(16) 0.0205(13) 0.0393(16) -0.0032(11) 0.0194(13) -0.0007(11)
C34 0.0254(14) 0.0243(13) 0.0440(17) 0.0030(12) 0.0157(13) 0.0058(11)
C35 0.0229(13) 0.0274(13) 0.0299(14) 0.0032(11) 0.0073(11) 0.0026(11)
C36 0.0204(12) 0.0250(13) 0.0221(13) 0.0012(10) 0.0061(10) 0.0032(10)
C37 0.0319(15) 0.0279(14) 0.0268(14) 0.0053(11) 0.0013(12) -0.0045(12)
C38 0.0307(16) 0.0353(16) 0.0317(15) -0.0008(13) -0.0027(12) -0.0048(13)
C39 0.0260(15) 0.0482(18) 0.0232(14) 0.0039(13) 0.0003(11) 0.0045(13)
C40 0.0384(18) 0.054(2) 0.0353(17) 0.0196(16) 0.0027(14) -0.0046(16)
C41 0.0301(16) 0.0453(18) 0.0362(17) 0.0174(14) 0.0004(13) -0.0091(14)
C42 0.0196(12) 0.0259(13) 0.0185(12) 0.0015(10) 0.0044(10) -0.0017(10)
C43 0.0283(14) 0.0273(14) 0.0268(14) 0.0005(11) 0.0087(11) -0.0046(11)
C44 0.0322(15) 0.0355(15) 0.0287(15) 0.0024(12) 0.0072(12) -0.0119(13)
C45 0.0212(13) 0.0520(19) 0.0259(14) 0.0117(13) 0.0037(11) -0.0053(13)
C46 0.0235(14) 0.0453(17) 0.0285(15) 0.0095(13) 0.0087(12) 0.0068(12)
C47 0.0250(14) 0.0301(14) 0.0216(13) 0.0036(11) 0.0070(11) 0.0035(11)
C48 0.0387(17) 0.0529(19) 0.0431(18) 0.0113(14) 0.0087(14) -0.0084(14)
C49 0.0290(16) 0.065(2) 0.0435(17) 0.0194(15) 0.0054(13) 0.0009(15)
C50 0.0299(16) 0.076(2) 0.0414(18) 0.0056(16) -0.0029(14) -0.0087(15)
C51 0.0343(16) 0.059(2) 0.057(2) 0.0031(16) 0.0055(15) -0.0105(15)
C52 0.0276(15) 0.0528(19) 0.056(2) 0.0138(15) -0.0001(14) -0.0026(14)
C53 0.0318(16) 0.060(2) 0.0443(18) 0.0085(15) -0.0041(14) -0.0106(14)
C54 0.123(7) 0.110(6) 0.106(6) -0.026(5) 0.022(6) 0.017(6)
C54' 0.109(7) 0.109(7) 0.147(7) -0.047(5) 0.002(6) 0.007(6)

loop_
_atom_type_symbol
_atom_type_description
_atom_type_scat_dispersion_real
_atom_type_scat_dispersion_imag
_atom_type_scat_source
C C 0.0033 0.0016 'International Tables Vol C Tables 4.2.6.8 and 6.1.1.4'
H H 0.0000 0.0000 'International Tables Vol C Tables 4.2.6.8 and 6.1.1.4'
Fe Fe 0.3463 0.8444 'International Tables Vol C Tables 4.2.6.8 and 6.1.1.4'
N N 0.0061 0.0033 'International Tables Vol C Tables 4.2.6.8 and 6.1.1.4'
P P 0.1023 0.0942 'International Tables Vol C Tables 4.2.6.8 and 6.1.1.4'
S S 0.1246 0.1234 'International Tables Vol C Tables 4.2.6.8 and 6.1.1.4'

loop_
_geom_angle_atom_site_label_1
_geom_angle_atom_site_label_2
_geom_angle_atom_site_label_3
_geom_angle
_geom_angle_site_symmetry_1
_geom_angle_site_symmetry_3
_geom_angle_publ_flag
N1 Fe1 S1 116.00(6) . . ?
N2 Fe1 S1 114.10(6) . . ?
N2 Fe1 N1 79.05(8) . . ?
N2 Fe1 N3 144.19(9) . . ?
N3 Fe1 S1 101.01(6) . . ?
N3 Fe1 N1 79.50(8) . . ?
P1 S1 Fe1 113.77(3) . . ?
C30 P1 S1 112.47(9) . . ?
C30 P1 C36 106.27(12) . . ?
C30 P1 C42 106.89(12) . . ?
C36 P1 S1 108.54(9) . . ?
C42 P1 S1 114.73(9) . . ?
C42 P1 C36 107.52(12) . . ?
C1 N1 Fe1 117.19(17) . . ?
C1 N1 C5 124.5(2) . . ?
C5 N1 Fe1 117.01(17) . . ?
C18 N2 Fe1 113.48(16) . . ?
C21 N2 Fe1 137.55(18) . . ?
C21 N2 C18 107.2(2) . . ?
C6 N3 Fe1 112.31(16) . . ?
C9 N3 Fe1 136.12(18) . . ?
C9 N3 C6 107.1(2) . . ?
N1 C1 C2 118.3(2) . . ?
N1 C1 C18 112.3(2) . . ?
C2 C1 C18 129.1(2) . . ?
C3 C2 C1 118.6(2) . . ?
C2 C3 C4 121.8(2) . . ?
C3 C4 C5 118.0(2) . . ?
N1 C5 C4 118.5(2) . . ?
N1 C5 C6 112.0(2) . . ?
C4 C5 C6 129.2(2) . . ?
N3 C6 C5 114.6(2) . . ?
N3 C6 C7 109.5(2) . . ?
C7 C6 C5 135.8(2) . . ?
C6 C7 C8 105.1(2) . . ?
C6 C7 C10 130.6(2) . . ?
C8 C7 C10 124.2(2) . . ?
C9 C8 C7 108.6(2) . . ?
N3 C9 C8 109.7(2) . . ?
N3 C9 C14 121.7(2) . . ?
C8 C9 C14 128.6(2) . . ?
C7 C10 C11 111.5(2) . . ?
C7 C10 C12 110.5(2) . . ?
C7 C10 C13 110.1(2) . . ?
C11 C10 C12 110.7(2) . . ?
C11 C10 C13 106.9(2) . . ?
C13 C10 C12 107.0(2) . . ?
C15 C14 C9 110.9(2) . . ?
C15 C14 C16 107.9(3) . . ?
C15 C14 C17 109.9(3) . . ?
C16 C14 C9 109.8(3) . . ?
C17 C14 C9 110.0(2) . . ?
C17 C14 C16 108.4(3) . . ?
N2 C18 C1 113.8(2) . . ?
N2 C18 C19 109.4(2) . . ?
C19 C18 C1 136.0(2) . . ?
C18 C19 C20 105.4(2) . . ?
C18 C19 C22 130.4(2) . . ?
C20 C19 C22 124.2(2) . . ?
C21 C20 C19 108.1(2) . . ?
N2 C21 C20 109.8(2) . . ?
N2 C21 C26 122.6(2) . . ?
C20 C21 C26 127.5(2) . . ?
C19 C22 C23 110.2(2) . . ?
C19 C22 C24 110.9(2) . . ?
C19 C22 C25 110.3(2) . . ?
C23 C22 C25 106.8(2) . . ?
C24 C22 C23 107.2(2) . . ?
C24 C22 C25 111.4(2) . . ?
C21 C26 C28 109.9(3) . . ?
C21 C26 C27A 109.6(7) . . ?
C21 C26 C29A 108.2(4) . . ?
C27 C26 C21 109.3(4) . . ?
C27 C26 C28 108.4(5) . . ?
C27 C26 C29 112.7(6) . . ?
C29 C26 C21 111.8(3) . . ?
C29 C26 C28 104.6(5) . . ?
C27A C26 C29A 102.4(10) . . ?
C28A C26 C21 111.3(5) . . ?
C28A C26 C27A 115.6(10) . . ?
C28A C26 C29A 109.2(9) . . ?
C31 C30 P1 119.0(2) . . ?
C35 C30 P1 121.1(2) . . ?
C35 C30 C31 119.8(2) . . ?
C32 C31 C30 119.7(3) . . ?
C31 C32 C33 120.1(3) . . ?
C34 C33 C32 120.4(3) . . ?
C33 C34 C35 120.1(3) . . ?
C34 C35 C30 119.9(3) . . ?
C37 C36 P1 120.3(2) . . ?
C37 C36 C41 119.7(3) . . ?
C41 C36 P1 119.7(2) . . ?
C36 C37 C38 119.9(3) . . ?
C39 C38 C37 120.6(3) . . ?
C38 C39 C40 119.4(3) . . ?
C41 C40 C39 120.4(3) . . ?
C40 C41 C36 119.9(3) . . ?
C43 C42 P1 120.1(2) . . ?
C47 C42 P1 119.7(2) . . ?
C47 C42 C43 120.2(3) . . ?
C44 C43 C42 119.6(3) . . ?
C45 C44 C43 120.0(3) . . ?
C44 C45 C46 120.5(3) . . ?
C45 C46 C47 120.2(3) . . ?
C46 C47 C42 119.5(3) . . ?
C49 C48 C53 119.4 . . ?
C49 C48 C54 122.1 . . ?
C53 C48 C54 118.5 . . ?
C48 C49 C50 120.0 . . ?
C51 C50 C49 121.2 . . ?
C50 C51 C52 118.2 . . ?
C50 C51 C54' 120.9 . . ?
C52 C51 C54' 120.9 . . ?
C53 C52 C51 121.1 . . ?
C52 C53 C48 120.2 . . ?

loop_
_geom_bond_atom_site_label_1
_geom_bond_atom_site_label_2
_geom_bond_distance
_geom_bond_site_symmetry_2
_geom_bond_publ_flag
Fe1 S1 2.4734(7) . ?
Fe1 N1 2.033(2) . ?
Fe1 N2 2.006(2) . ?
Fe1 N3 2.020(2) . ?
S1 P1 2.0367(8) . ?
P1 C30 1.805(3) . ?
P1 C36 1.817(3) . ?
P1 C42 1.809(3) . ?
N1 C1 1.347(3) . ?
N1 C5 1.351(3) . ?
N2 C18 1.403(3) . ?
N2 C21 1.358(3) . ?
N3 C6 1.402(3) . ?
N3 C9 1.361(3) . ?
C1 C2 1.401(3) . ?
C1 C18 1.471(3) . ?
C2 C3 1.383(4) . ?
C3 C4 1.392(4) . ?
C4 C5 1.403(4) . ?
C5 C6 1.470(3) . ?
C6 C7 1.405(4) . ?
C7 C8 1.416(4) . ?
C7 C10 1.527(4) . ?
C8 C9 1.382(4) . ?
C9 C14 1.524(4) . ?
C10 C11 1.536(4) . ?
C10 C12 1.541(4) . ?
C10 C13 1.539(4) . ?
C14 C15 1.511(4) . ?
C14 C16 1.520(4) . ?
C14 C17 1.512(5) . ?
C18 C19 1.404(3) . ?
C19 C20 1.416(4) . ?
C19 C22 1.527(3) . ?
C20 C21 1.390(4) . ?
C21 C26 1.521(4) . ?
C22 C23 1.537(4) . ?
C22 C24 1.536(4) . ?
C22 C25 1.537(4) . ?
C26 C27 1.486(8) . ?
C26 C28 1.567(6) . ?
C26 C29 1.521(7) . ?
C26 C27A 1.546(15) . ?
C26 C28A 1.442(12) . ?
C26 C29A 1.575(11) . ?
C30 C31 1.396(4) . ?
C30 C35 1.394(4) . ?
C31 C32 1.387(4) . ?
C32 C33 1.390(4) . ?
C33 C34 1.376(5) . ?
C34 C35 1.392(4) . ?
C36 C37 1.388(4) . ?
C36 C41 1.399(4) . ?
C37 C38 1.393(4) . ?
C38 C39 1.382(4) . ?
C39 C40 1.397(5) . ?
C40 C41 1.382(5) . ?
C42 C43 1.397(4) . ?
C42 C47 1.391(4) . ?
C43 C44 1.386(4) . ?
C44 C45 1.381(5) . ?
C45 C46 1.383(5) . ?
C46 C47 1.386(4) . ?
C48 C49 1.3869 . ?
C48 C53 1.3873 . ?
C48 C54 1.4998 . ?
C49 C50 1.3895 . ?
C50 C51 1.3867 . ?
C51 C52 1.3921 . ?
C51 C54' 1.4991 . ?
C52 C53 1.3863 . ?
